data_2015063
loop_
_publ_author_name
'You, Zhong-Lu'

_publ_section_title
;
 Dichloro{2-[2-(dimethylammonio)ethyliminomethyl]-4-nitrophenolato}zinc(II)
 in unsolvated and hemihydrate forms
;
_journal_coeditor_code SK1856
_journal_issue 8
_journal_name_full 'Acta Crystallographica Section C'
_journal_page_first m383
_journal_page_last m385
_journal_paper_doi 10.1107/S0108270105020767
_journal_volume 61
_journal_year 2005
_chemical_formula_iupac '[Zn Cl2 (C11 H15 N3 O3)]'
_chemical_formula_moiety 'C11 H15 Cl2 N3 O3 Zn'
_chemical_formula_sum 'C11 H15 Cl2 N3 O3 Zn'
_chemical_formula_weight 373.53
_chemical_name_systematic
;
Dichloro{2-[2-(dimethylammonio)ethyliminomethyl]-4-nitrophenolato}zinc(II)
;
_space_group_IT_number 19
_symmetry_cell_setting orthorhombic
_symmetry_space_group_name_Hall 'P 2ac 2ab'
_symmetry_space_group_name_H-M 'P 21 21 21'
_atom_sites_solution_hydrogens geom
_atom_sites_solution_primary direct
_atom_sites_solution_secondary difmap
_audit_creation_method SHELXL97
_cell_angle_alpha 90.00
_cell_angle_beta 90.00
_cell_angle_gamma 90.00
_cell_formula_units_Z 4
_cell_length_a 7.668(2)
_cell_length_b 13.691(3)
_cell_length_c 14.698(3)
_cell_measurement_reflns_used 2733
_cell_measurement_temperature 298(2)
_cell_measurement_theta_max 23.71
_cell_measurement_theta_min 2.77
_cell_volume 1543.0(6)
_computing_cell_refinement SMART
_computing_data_collection 'SMART (Bruker, 1998)'
_computing_data_reduction 'SAINT (Bruker, 1998)'
_computing_molecular_graphics 'SHELXTL (Sheldrick, 1997b)'
_computing_publication_material SHELXTL
_computing_structure_refinement 'SHELXL97 (Sheldrick, 1997a)'
_computing_structure_solution 'SHELXS97 (Sheldrick, 1997a)'
_diffrn_ambient_temperature 298(2)
_diffrn_measured_fraction_theta_full 0.994
_diffrn_measured_fraction_theta_max 0.994
_diffrn_measurement_device_type 'Bruker SMART CCD area-detector'
_diffrn_measurement_method \w
_diffrn_radiation_monochromator graphite
_diffrn_radiation_source 'fine-focus sealed tube'
_diffrn_radiation_type MoK\a
_diffrn_radiation_wavelength 0.71073
_diffrn_reflns_av_R_equivalents 0.0361
_diffrn_reflns_av_sigmaI/netI 0.0526
_diffrn_reflns_limit_h_max 9
_diffrn_reflns_limit_h_min -9
_diffrn_reflns_limit_k_max 12
_diffrn_reflns_limit_k_min -17
_diffrn_reflns_limit_l_max 19
_diffrn_reflns_limit_l_min -18
_diffrn_reflns_number 9727
_diffrn_reflns_theta_full 27.50
_diffrn_reflns_theta_max 27.50
_diffrn_reflns_theta_min 2.03
_diffrn_standards_decay_% 0
_diffrn_standards_interval_count 0
_diffrn_standards_interval_time 0
_diffrn_standards_number 0
_exptl_absorpt_coefficient_mu 1.946
_exptl_absorpt_correction_T_max 0.9090
_exptl_absorpt_correction_T_min 0.6969
_exptl_absorpt_correction_type multi-scan
_exptl_absorpt_process_details '(SADABS; Sheldrick, 1996)'
_exptl_crystal_colour colourless
_exptl_crystal_density_diffrn 1.608
_exptl_crystal_density_method 'not measured'
_exptl_crystal_description needle
_exptl_crystal_F_000 760
_exptl_crystal_size_max 0.20
_exptl_crystal_size_mid 0.08
_exptl_crystal_size_min 0.05
_refine_diff_density_max 0.438
_refine_diff_density_min -0.208
_refine_ls_abs_structure_details 'Flack (1983)'
_refine_ls_abs_structure_Flack 0.035(15)
_refine_ls_extinction_method none
_refine_ls_goodness_of_fit_ref 1.051
_refine_ls_hydrogen_treatment mixed
_refine_ls_matrix_type full
_refine_ls_number_parameters 186
_refine_ls_number_reflns 3496
_refine_ls_number_restraints 1
_refine_ls_restrained_S_all 1.050
_refine_ls_R_factor_all 0.0509
_refine_ls_R_factor_gt 0.0429
_refine_ls_shift/su_max 0.000
_refine_ls_shift/su_mean 0.000
_refine_ls_structure_factor_coef Fsqd
_refine_ls_weighting_details 'calc w = 1/[\s^2^(Fo^2^)+(0.03P)^2^] where P=(Fo^2^+2Fc^2^)/3'
_refine_ls_weighting_scheme calc
_refine_ls_wR_factor_gt 0.0799
_refine_ls_wR_factor_ref 0.0838
_reflns_number_gt 3088
_reflns_number_total 3496
_reflns_threshold_expression I>2\s(I)
_cod_data_source_file sk1856.cif
_cod_data_source_block I
_cod_depositor_comments
;
The following automatic conversions were performed:
'_symmetry_cell_setting' value 'Orthorhombic' changed to 'orthorhombic'
according to '/home/saulius/struct/CIF-dictionaries/cif_core.dic'
dictionary named 'cif_core.dic' version 2.4.1 from 2010-06-29.

Automatic conversion script
Id: cif_fix_enum 1527 2010-12-29 10:47:43Z saulius 

The following automatic conversions were performed:

'_symmetry_cell_setting' value 'Orthorhombic' changed to
'orthorhombic' according to
/home/saulius/struct/CIF-dictionaries/cif_core.dic dictionary named
'cif_core.dic' version 2.4.1 from 2010-06-29.

Automatic conversion script
Id: cif_fix_values 1715 2011-07-08 13:25:40Z adriana 
;
_cod_database_code 2015063
_cod_database_fobs_code 2015063

loop_
_symmetry_equiv_pos_as_xyz
'x, y, z'
'-x+1/2, -y, z+1/2'
'-x, y+1/2, -z+1/2'
'x+1/2, -y+1/2, -z'

loop_
_atom_site_label
_atom_site_fract_x
_atom_site_fract_y
_atom_site_fract_z
_atom_site_U_iso_or_equiv
_atom_site_adp_type
_atom_site_calc_flag
_atom_site_refinement_flags
_atom_site_occupancy
_atom_site_disorder_assembly
_atom_site_disorder_group
_atom_site_type_symbol
Zn1 0.07025(5) 0.09039(3) 0.42041(3) 0.04076(12) Uani d . 1 . . Zn
Cl1 -0.11380(13) -0.03407(8) 0.41124(10) 0.0703(4) Uani d . 1 . . Cl
Cl2 0.00176(14) 0.20374(8) 0.52497(7) 0.0564(3) Uani d . 1 . . Cl
O1 0.7470(5) 0.2500(2) 0.0560(2) 0.0861(12) Uani d . 1 . . O
O2 0.8629(4) 0.1371(2) 0.1368(2) 0.0645(9) Uani d . 1 . . O
O3 0.1193(3) 0.1567(2) 0.30663(17) 0.0477(7) Uani d . 1 . . O
N1 0.7403(5) 0.1892(2) 0.1160(2) 0.0493(8) Uani d . 1 . . N
N2 0.3164(3) 0.0379(2) 0.43501(19) 0.0331(6) Uani d . 1 . . N
N3 0.4102(4) 0.11341(19) 0.61814(19) 0.0385(7) Uani d D 1 . . N
C1 0.4213(5) 0.1139(2) 0.2947(2) 0.0321(7) Uani d . 1 . . C
C2 0.2677(5) 0.1634(2) 0.2655(2) 0.0355(8) Uani d . 1 . . C
C3 0.2792(5) 0.2218(3) 0.1862(2) 0.0436(9) Uani d . 1 . . C
H3 0.1806 0.2550 0.1661 0.052 Uiso calc R 1 . . H
C4 0.4314(6) 0.2308(3) 0.1384(2) 0.0437(9) Uani d . 1 . . C
H4 0.4366 0.2706 0.0872 0.052 Uiso calc R 1 . . H
C5 0.5771(5) 0.1802(3) 0.1667(2) 0.0388(8) Uani d . 1 . . C
C6 0.5740(5) 0.1227(2) 0.2435(2) 0.0371(8) Uani d . 1 . . C
H6 0.6741 0.0895 0.2614 0.045 Uiso calc R 1 . . H
C7 0.4361(5) 0.0540(2) 0.3750(2) 0.0358(7) Uani d . 1 . . C
H7 0.5431 0.0238 0.3847 0.043 Uiso calc R 1 . . H
C8 0.3617(5) -0.0275(3) 0.5106(2) 0.0418(9) Uani d . 1 . . C
H8A 0.4854 -0.0422 0.5084 0.050 Uiso calc R 1 . . H
H8B 0.2982 -0.0884 0.5042 0.050 Uiso calc R 1 . . H
C9 0.3182(5) 0.0186(2) 0.6008(2) 0.0408(9) Uani d . 1 . . C
H9A 0.1934 0.0297 0.6036 0.049 Uiso calc R 1 . . H
H9B 0.3480 -0.0269 0.6489 0.049 Uiso calc R 1 . . H
C10 0.3394(6) 0.1607(3) 0.7017(3) 0.0583(12) Uani d . 1 . . C
H10A 0.3538 0.1176 0.7526 0.087 Uiso calc R 1 . . H
H10B 0.2178 0.1746 0.6932 0.087 Uiso calc R 1 . . H
H10C 0.4012 0.2205 0.7129 0.087 Uiso calc R 1 . . H
C11 0.6038(5) 0.1014(3) 0.6256(3) 0.0597(12) Uani d . 1 . . C
H11A 0.6569 0.1641 0.6351 0.090 Uiso calc R 1 . . H
H11B 0.6481 0.0731 0.5705 0.090 Uiso calc R 1 . . H
H11C 0.6305 0.0594 0.6760 0.090 Uiso calc R 1 . . H
H3A 0.393(6) 0.154(3) 0.571(2) 0.080 Uiso d D 1 . . H

loop_
_atom_site_aniso_label
_atom_site_aniso_U_11
_atom_site_aniso_U_22
_atom_site_aniso_U_33
_atom_site_aniso_U_12
_atom_site_aniso_U_13
_atom_site_aniso_U_23
Zn1 0.0344(2) 0.0444(2) 0.0435(2) 0.0021(2) 0.0015(2) 0.0011(2)
Cl1 0.0454(6) 0.0522(6) 0.1132(10) -0.0086(5) -0.0074(6) -0.0034(7)
Cl2 0.0651(7) 0.0509(6) 0.0533(6) 0.0099(5) 0.0117(5) -0.0046(5)
O1 0.092(3) 0.086(2) 0.080(3) 0.014(2) 0.037(2) 0.044(2)
O2 0.0505(19) 0.074(2) 0.069(2) 0.0095(17) 0.0214(16) 0.0046(17)
O3 0.0390(15) 0.0623(17) 0.0419(15) 0.0106(13) 0.0018(12) 0.0098(13)
N1 0.058(2) 0.048(2) 0.0418(19) 0.0002(18) 0.0128(16) -0.0046(16)
N2 0.0349(15) 0.0347(15) 0.0297(16) 0.0022(12) -0.0012(12) 0.0002(12)
N3 0.0473(19) 0.0326(17) 0.0355(16) -0.0029(14) 0.0030(15) 0.0023(12)
C1 0.0350(17) 0.0337(18) 0.0275(17) -0.0002(16) -0.0040(15) -0.0031(12)
C2 0.040(2) 0.038(2) 0.0284(18) 0.0022(16) -0.0014(16) -0.0035(15)
C3 0.048(2) 0.046(2) 0.037(2) 0.0122(19) -0.0073(18) 0.0041(17)
C4 0.061(2) 0.042(2) 0.0289(18) -0.003(2) -0.002(2) 0.0042(15)
C5 0.044(2) 0.0397(19) 0.0322(19) -0.0040(18) 0.0039(18) -0.0044(14)
C6 0.0401(19) 0.0374(18) 0.0339(19) 0.0031(16) -0.0006(17) -0.0036(14)
C7 0.0348(18) 0.0358(18) 0.0367(19) 0.0072(16) -0.0050(17) -0.0027(14)
C8 0.049(2) 0.038(2) 0.037(2) -0.0037(18) 0.0003(17) 0.0069(16)
C9 0.050(2) 0.037(2) 0.035(2) -0.0093(17) 0.0042(16) 0.0051(16)
C10 0.072(3) 0.063(3) 0.040(2) -0.006(2) 0.007(2) -0.014(2)
C11 0.048(3) 0.052(2) 0.080(3) -0.007(2) 0.003(2) -0.006(2)

loop_
_atom_type_symbol
_atom_type_description
_atom_type_scat_dispersion_real
_atom_type_scat_dispersion_imag
_atom_type_scat_source
C C 0.0033 0.0016 'International Tables Vol C Tables 4.2.6.8 and 6.1.1.4'
H H 0.0000 0.0000 'International Tables Vol C Tables 4.2.6.8 and 6.1.1.4'
N N 0.0061 0.0033 'International Tables Vol C Tables 4.2.6.8 and 6.1.1.4'
O O 0.0106 0.0060 'International Tables Vol C Tables 4.2.6.8 and 6.1.1.4'
Cl Cl 0.1484 0.1585 'International Tables Vol C Tables 4.2.6.8 and 6.1.1.4'
Zn Zn 0.2839 1.4301 'International Tables Vol C Tables 4.2.6.8 and 6.1.1.4'

loop_
_geom_angle_atom_site_label_1
_geom_angle_atom_site_label_2
_geom_angle_atom_site_label_3
_geom_angle
_geom_angle_publ_flag
O3 Zn1 N2 94.39(11) y
O3 Zn1 Cl1 115.52(9) y
N2 Zn1 Cl1 109.03(8) y
O3 Zn1 Cl2 108.16(9) y
N2 Zn1 Cl2 112.92(9) y
Cl1 Zn1 Cl2 115.08(5) y
C2 O3 Zn1 127.4(2) ?
O1 N1 O2 123.4(4) ?
O1 N1 C5 117.7(4) ?
O2 N1 C5 118.9(3) ?
C7 N2 C8 116.9(3) ?
C7 N2 Zn1 121.8(2) ?
C8 N2 Zn1 121.0(2) ?
C10 N3 C11 110.4(3) ?
C10 N3 C9 110.2(3) ?
C11 N3 C9 112.6(3) ?
C10 N3 H3A 109(3) ?
C11 N3 H3A 106(3) ?
C9 N3 H3A 109(3) ?
C6 C1 C2 119.3(3) ?
C6 C1 C7 115.1(3) ?
C2 C1 C7 125.5(3) ?
O3 C2 C3 118.7(3) ?
O3 C2 C1 123.6(3) ?
C3 C2 C1 117.7(3) ?
C4 C3 C2 121.8(3) ?
C4 C3 H3 119.1 ?
C2 C3 H3 119.1 ?
C3 C4 C5 119.4(3) ?
C3 C4 H4 120.3 ?
C5 C4 H4 120.3 ?
C6 C5 C4 121.4(4) ?
C6 C5 N1 118.7(4) ?
C4 C5 N1 119.8(3) ?
C5 C6 C1 120.3(3) ?
C5 C6 H6 119.8 ?
C1 C6 H6 119.8 ?
N2 C7 C1 126.9(3) ?
N2 C7 H7 116.5 ?
C1 C7 H7 116.5 ?
N2 C8 C9 111.0(3) ?
N2 C8 H8A 109.4 ?
C9 C8 H8A 109.4 ?
N2 C8 H8B 109.4 ?
C9 C8 H8B 109.4 ?
H8A C8 H8B 108.0 ?
N3 C9 C8 114.1(3) ?
N3 C9 H9A 108.7 ?
C8 C9 H9A 108.7 ?
N3 C9 H9B 108.7 ?
C8 C9 H9B 108.7 ?
H9A C9 H9B 107.6 ?
N3 C10 H10A 109.5 ?
N3 C10 H10B 109.5 ?
H10A C10 H10B 109.5 ?
N3 C10 H10C 109.5 ?
H10A C10 H10C 109.5 ?
H10B C10 H10C 109.5 ?
N3 C11 H11A 109.5 ?
N3 C11 H11B 109.5 ?
H11A C11 H11B 109.5 ?
N3 C11 H11C 109.5 ?
H11A C11 H11C 109.5 ?
H11B C11 H11C 109.5 ?

loop_
_geom_bond_atom_site_label_1
_geom_bond_atom_site_label_2
_geom_bond_site_symmetry_2
_geom_bond_distance
_geom_bond_publ_flag
Zn1 O3 . 1.940(3) y
Zn1 N2 . 2.031(3) y
Zn1 Cl1 . 2.217(2) y
Zn1 Cl2 . 2.246(2) y
O1 N1 . 1.214(4) ?
O2 N1 . 1.218(4) ?
O3 C2 . 1.292(4) ?
N1 C5 . 1.462(5) ?
N2 C7 . 1.291(4) ?
N2 C8 . 1.468(4) ?
N3 C10 . 1.490(5) ?
N3 C11 . 1.498(5) ?
N3 C9 . 1.500(4) ?
N3 H3A . 0.90(3) ?
C1 C6 . 1.396(5) ?
C1 C2 . 1.425(5) ?
C1 C7 . 1.442(4) ?
C2 C3 . 1.417(5) ?
C3 C4 . 1.368(5) ?
C3 H3 . 0.9300 ?
C4 C5 . 1.379(5) ?
C4 H4 . 0.9300 ?
C5 C6 . 1.376(5) ?
C6 H6 . 0.9300 ?
C7 H7 . 0.9300 ?
C8 C9 . 1.506(5) ?
C8 H8A . 0.9700 ?
C8 H8B . 0.9700 ?
C9 H9A . 0.9700 ?
C9 H9B . 0.9700 ?
C10 H10A . 0.9600 ?
C10 H10B . 0.9600 ?
C10 H10C . 0.9600 ?
C11 H11A . 0.9600 ?
C11 H11B . 0.9600 ?
C11 H11C . 0.9600 ?

loop_
_geom_hbond_atom_site_label_D
_geom_hbond_atom_site_label_H
_geom_hbond_atom_site_label_A
_geom_hbond_site_symmetry_A
_geom_hbond_distance_DH
_geom_hbond_distance_HA
_geom_hbond_distance_DA
_geom_hbond_angle_DHA
N3 H3A Cl2 4_556 0.90(3) 2.55(3) 3.344(3) 148(4)
C4 H4 O1 4_455 0.93 2.57 3.199(3) 125
C7 H7 Cl1 1_655 0.93 2.78 3.695(3) 170
C8 H8A O2 2_655 0.97 2.57 3.186(3) 121
C8 H8B O1 3_645 0.97 2.41 3.306(3) 154
C10 H10C O3 4_556 0.96 2.39 3.297(3) 158
